data_1576697
loop_
_publ_author_name
'Gilch, Jonas M.'
'Keil, Philip M.'
'Iddrisu, Mustapha'
'Szilv&#xe1;si, Tibor'
'Hadlington, Terrance J.'

_publ_section_title
;
 Cooperative metathesis of H-H/Sn-C<sup>Ar</sup> bonds in
 stannylene-Ni<sup>0</sup> systems.
;
_journal_issue 16
_journal_name_full 'Chemical science'
_journal_page_first 7938
_journal_page_last 7946
_journal_paper_doi 10.1039/d5sc09496h
_journal_volume 17
_journal_year 2026
_chemical_formula_moiety 'C64 H84 N3 Ni P Si Sn'
_chemical_formula_sum 'C64 H84 N3 Ni P Si Sn'
_chemical_formula_weight 1131.80
_space_group_crystal_system monoclinic
_space_group_IT_number 15
_space_group_name_Hall '-C 2yc'
_space_group_name_H-M_alt 'C 1 2/c 1'
_atom_sites_solution_hydrogens geom
_audit_creation_method SHELXL-2018/3
_audit_update_record
;
2025-10-01 deposited with the CCDC.	2026-02-25 downloaded from the CCDC.
;
_cell_angle_alpha 90
_cell_angle_beta 92.60(3)
_cell_angle_gamma 90
_cell_formula_units_Z 8
_cell_length_a 45.000(9)
_cell_length_b 13.690(3)
_cell_length_c 21.360(4)
_cell_measurement_reflns_used 2000
_cell_measurement_temperature 150(2)
_cell_measurement_theta_max 32.50
_cell_measurement_theta_min 1.92
_cell_volume 13145(5)
_computing_structure_refinement 'SHELXL-2018/3 (Sheldrick, 2018)'
_computing_structure_solution 'SHELXT 2018/2 (Sheldrick, 2018)'
_diffrn_ambient_temperature 150(2)
_diffrn_detector Pilatus300K
_diffrn_detector_area_resol_mean 5.81
_diffrn_measured_fraction_theta_full 0.999
_diffrn_measured_fraction_theta_max 0.999
_diffrn_measurement_device_type 'STOE StadiVari'
_diffrn_measurement_method '\w scans'
_diffrn_radiation_collimation '0.6 mm diameter'
_diffrn_radiation_monochromator 'Graded multilayer mirror'
_diffrn_radiation_type 'Mo K\a'
_diffrn_radiation_wavelength 0.71073
_diffrn_reflns_av_R_equivalents 0.1442
_diffrn_reflns_av_unetI/netI 0.0951
_diffrn_reflns_Laue_measured_fraction_full 0.999
_diffrn_reflns_Laue_measured_fraction_max 0.999
_diffrn_reflns_limit_h_max 55
_diffrn_reflns_limit_h_min -55
_diffrn_reflns_limit_k_max 16
_diffrn_reflns_limit_k_min -16
_diffrn_reflns_limit_l_max 19
_diffrn_reflns_limit_l_min -26
_diffrn_reflns_number 83694
_diffrn_reflns_point_group_measured_fraction_full 0.999
_diffrn_reflns_point_group_measured_fraction_max 0.999
_diffrn_reflns_theta_full 25.242
_diffrn_reflns_theta_max 26.000
_diffrn_reflns_theta_min 2.446
_diffrn_source 'Genix 3D HF Mo'
_diffrn_source_current 1.000
_diffrn_source_power 0.050
_diffrn_source_voltage 50
_exptl_absorpt_coefficient_mu 0.745
_exptl_absorpt_correction_T_max 1.000
_exptl_absorpt_correction_T_min 0.855
_exptl_absorpt_correction_type multi-scan
_exptl_absorpt_process_details 'STOE X-AREA 1.76'
_exptl_crystal_colour green-purple
_exptl_crystal_density_diffrn 1.144
_exptl_crystal_description block
_exptl_crystal_F_000 4768
_exptl_crystal_size_max 0.21
_exptl_crystal_size_mid 0.21
_exptl_crystal_size_min 0.16
_refine_diff_density_max 0.594
_refine_diff_density_min -0.682
_refine_diff_density_rms 0.094
_refine_ls_extinction_method none
_refine_ls_goodness_of_fit_ref 0.974
_refine_ls_hydrogen_treatment constr
_refine_ls_matrix_type full
_refine_ls_number_parameters 656
_refine_ls_number_reflns 12891
_refine_ls_number_restraints 0
_refine_ls_restrained_S_all 0.974
_refine_ls_R_factor_all 0.1056
_refine_ls_R_factor_gt 0.0520
_refine_ls_shift/su_max 0.002
_refine_ls_shift/su_mean 0.000
_refine_ls_structure_factor_coef Fsqd
_refine_ls_weighting_details 'w=1/[\s^2^(Fo^2^)+(0.0664P)^2^] where P=(Fo^2^+2Fc^2^)/3'
_refine_ls_weighting_scheme calc
_refine_ls_wR_factor_gt 0.1149
_refine_ls_wR_factor_ref 0.1350
_reflns_Friedel_coverage 0.000
_reflns_number_gt 7884
_reflns_number_total 12891
_reflns_threshold_expression 'I > 2\s(I)'
_cod_data_source_file d5sc09496h2.cif
_cod_data_source_block 2_Ph
_cod_depositor_comments 'Adding full bibliography for 1576689--1576698.cif.'
_cod_original_sg_symbol_H-M 'C 2/c'
_cod_database_code 1576697
_shelx_shelxl_version_number 2018/3
_shelx_space_group_comment
;
The symmetry employed for this shelxl refinement is uniquely defined
by the following loop, which should always be used as a source of
symmetry information in preference to the above space-group names.
They are only intended as comments.
;

loop_
_space_group_symop_operation_xyz
'x, y, z'
'-x, y, -z+1/2'
'x+1/2, y+1/2, z'
'-x+1/2, y+1/2, -z+1/2'
'-x, -y, -z'
'x, -y, z-1/2'
'-x+1/2, -y+1/2, -z'
'x+1/2, -y+1/2, z-1/2'

loop_
_atom_site_label
_atom_site_type_symbol
_atom_site_fract_x
_atom_site_fract_y
_atom_site_fract_z
_atom_site_U_iso_or_equiv
_atom_site_adp_type
_atom_site_occupancy
_atom_site_site_symmetry_order
_atom_site_calc_flag
_atom_site_refinement_flags_posn
_atom_site_refinement_flags_adp
_atom_site_refinement_flags_occupancy
_atom_site_disorder_assembly
_atom_site_disorder_group
Sn1 Sn 0.65912(2) 0.50446(2) 0.57354(2) 0.02628(10) Uani 1 1 d . . . . .
Ni1 Ni 0.63097(2) 0.37429(4) 0.61964(2) 0.02306(14) Uani 1 1 d . . . . .
P1 P 0.62758(3) 0.43881(9) 0.71020(5) 0.0238(3) Uani 1 1 d . . . . .
Si1 Si 0.61113(3) 0.64039(9) 0.63974(5) 0.0226(3) Uani 1 1 d . . . . .
N005 N 0.63716(8) 0.1621(3) 0.60209(15) 0.0202(8) Uani 1 1 d . . . . .
N006 N 0.59243(8) 0.2059(3) 0.57432(16) 0.0232(8) Uani 1 1 d . . . . .
N1 N 0.64375(8) 0.6445(3) 0.60019(16) 0.0230(8) Uani 1 1 d . . . . .
C32 C 0.61937(10) 0.2442(3) 0.59559(18) 0.0228(10) Uani 1 1 d . . . . .
C26 C 0.66225(10) 0.4364(3) 0.75914(19) 0.0243(10) Uani 1 1 d . . . . .
C1 C 0.66268(10) 0.7288(3) 0.5990(2) 0.0241(10) Uani 1 1 d . . . . .
C20 C 0.60279(10) 0.3753(4) 0.76525(19) 0.0260(10) Uani 1 1 d . . . . .
C2 C 0.68398(10) 0.7487(3) 0.64856(19) 0.0242(10) Uani 1 1 d . . . . .
C31 C 0.66474(11) 0.4781(3) 0.8197(2) 0.0290(11) Uani 1 1 d . . . . .
H31 H 0.648439 0.512935 0.835541 0.035 Uiso 1 1 calc R U . . .
C6 C 0.66056(10) 0.7934(3) 0.54693(19) 0.0237(10) Uani 1 1 d . . . . .
C35 C 0.66869(10) 0.1619(3) 0.61686(19) 0.0229(10) Uani 1 1 d . . . . .
C19 C 0.61475(11) 0.5664(3) 0.71518(19) 0.0253(10) Uani 1 1 d . . . . .
H19A H 0.628649 0.601446 0.744559 0.030 Uiso 1 1 calc R U . . .
H19B H 0.595080 0.565893 0.734131 0.030 Uiso 1 1 calc R U . . .
C7 C 0.68762(10) 0.6823(4) 0.70600(19) 0.0276(11) Uani 1 1 d . . . . .
H7 H 0.675213 0.622589 0.698002 0.033 Uiso 1 1 calc R U . . .
C47 C 0.56789(10) 0.2618(3) 0.5468(2) 0.0282(11) Uani 1 1 d . . . . .
C21 C 0.60031(11) 0.2748(4) 0.7603(2) 0.0330(12) Uani 1 1 d . . . . .
H21 H 0.610426 0.241822 0.728420 0.040 Uiso 1 1 calc R U . . .
C16 C 0.58125(10) 0.5721(4) 0.5925(2) 0.0299(11) Uani 1 1 d . . . . .
H16 H 0.587027 0.501623 0.595501 0.036 Uiso 1 1 calc R U . . .
C33 C 0.62157(11) 0.0776(3) 0.5873(2) 0.0297(11) Uani 1 1 d . . . . .
H33 H 0.629088 0.012800 0.589290 0.036 Uiso 1 1 calc R U . . .
C10 C 0.63912(11) 0.7726(3) 0.49121(19) 0.0272(11) Uani 1 1 d . . . . .
H10 H 0.621693 0.736762 0.507457 0.033 Uiso 1 1 calc R U . . .
C36 C 0.68793(10) 0.1894(3) 0.5703(2) 0.0262(10) Uani 1 1 d . . . . .
C5 C 0.67927(10) 0.8737(3) 0.5460(2) 0.0272(10) Uani 1 1 d . . . . .
H5 H 0.677627 0.917251 0.511366 0.033 Uiso 1 1 calc R U . . .
C40 C 0.67887(11) 0.1296(3) 0.6764(2) 0.0285(11) Uani 1 1 d . . . . .
C39 C 0.71002(11) 0.1251(4) 0.6882(2) 0.0338(12) Uani 1 1 d . . . . .
H39 H 0.717677 0.103051 0.727909 0.041 Uiso 1 1 calc R U . . .
C3 C 0.70222(10) 0.8297(3) 0.6442(2) 0.0283(11) Uani 1 1 d . . . . .
H3 H 0.716571 0.842396 0.677167 0.034 Uiso 1 1 calc R U . . .
C13 C 0.60046(11) 0.7692(4) 0.6632(2) 0.0302(11) Uani 1 1 d . . . . .
H13 H 0.619661 0.804689 0.671572 0.036 Uiso 1 1 calc R U . . .
C34 C 0.59364(11) 0.1049(3) 0.5696(2) 0.0303(11) Uani 1 1 d . . . . .
H34 H 0.577785 0.062806 0.556305 0.036 Uiso 1 1 calc R U . . .
C00U C 0.70714(11) 0.5300(4) 0.5719(2) 0.0333(12) Uani 1 1 d . . . . .
C30 C 0.69111(12) 0.4682(4) 0.8563(2) 0.0348(12) Uani 1 1 d . . . . .
H30 H 0.692492 0.495863 0.897129 0.042 Uiso 1 1 calc R U . . .
C00W C 0.72531(12) 0.4581(4) 0.5989(2) 0.0365(12) Uani 1 1 d . . . . .
H00W H 0.716401 0.400847 0.614766 0.044 Uiso 1 1 calc R U . . .
C52 C 0.57001(12) 0.2906(4) 0.4838(2) 0.0341(12) Uani 1 1 d . . . . .
C41 C 0.67640(11) 0.2211(3) 0.5045(2) 0.0299(11) Uani 1 1 d . . . . .
H41 H 0.658011 0.260842 0.509370 0.036 Uiso 1 1 calc R U . . .
C44 C 0.65805(11) 0.0951(4) 0.7269(2) 0.0319(12) Uani 1 1 d . . . . .
H44 H 0.637334 0.114099 0.712936 0.038 Uiso 1 1 calc R U . . .
C27 C 0.68683(11) 0.3865(4) 0.7377(2) 0.0322(11) Uani 1 1 d . . . . .
H27 H 0.685579 0.356941 0.697372 0.039 Uiso 1 1 calc R U . . .
C18 C 0.57778(12) 0.5940(4) 0.5222(2) 0.0378(13) Uani 1 1 d . . . . .
H18A H 0.563106 0.549296 0.502607 0.057 Uiso 1 1 calc R U . . .
H18B H 0.596961 0.585170 0.503004 0.057 Uiso 1 1 calc R U . . .
H18C H 0.571035 0.661522 0.516067 0.057 Uiso 1 1 calc R U . . .
C25 C 0.58810(12) 0.4222(4) 0.8129(2) 0.0389(13) Uani 1 1 d . . . . .
H25 H 0.589826 0.490913 0.817812 0.047 Uiso 1 1 calc R U . . .
C9 C 0.67643(12) 0.7335(4) 0.7648(2) 0.0342(12) Uani 1 1 d . . . . .
H9A H 0.689859 0.787331 0.776719 0.051 Uiso 1 1 calc R U . . .
H9B H 0.675944 0.686413 0.799308 0.051 Uiso 1 1 calc R U . . .
H9C H 0.656366 0.759132 0.755682 0.051 Uiso 1 1 calc R U . . .
C8 C 0.72010(11) 0.6495(4) 0.7187(2) 0.0379(13) Uani 1 1 d . . . . .
H8A H 0.727892 0.622732 0.680229 0.057 Uiso 1 1 calc R U . . .
H8B H 0.720884 0.599284 0.751461 0.057 Uiso 1 1 calc R U . . .
H8C H 0.732172 0.705711 0.732636 0.057 Uiso 1 1 calc R U . . .
C4 C 0.70034(11) 0.8926(4) 0.5939(2) 0.0318(11) Uani 1 1 d . . . . .
H4 H 0.713160 0.947543 0.592001 0.038 Uiso 1 1 calc R U . . .
C14 C 0.58358(13) 0.7766(4) 0.7245(2) 0.0427(14) Uani 1 1 d . . . . .
H14A H 0.579840 0.845385 0.733955 0.064 Uiso 1 1 calc R U . . .
H14B H 0.595602 0.747179 0.758939 0.064 Uiso 1 1 calc R U . . .
H14C H 0.564593 0.741766 0.719338 0.064 Uiso 1 1 calc R U . . .
C017 C 0.75615(12) 0.4670(4) 0.6034(3) 0.0418(13) Uani 1 1 d . . . . .
H017 H 0.768073 0.416656 0.622012 0.050 Uiso 1 1 calc R U . . .
C42 C 0.66780(12) 0.1314(4) 0.4644(2) 0.0361(12) Uani 1 1 d . . . . .
H42A H 0.685196 0.088982 0.460915 0.054 Uiso 1 1 calc R U . . .
H42B H 0.660762 0.152697 0.422504 0.054 Uiso 1 1 calc R U . . .
H42C H 0.651942 0.095177 0.484189 0.054 Uiso 1 1 calc R U . . .
C019 C 0.72111(11) 0.6137(4) 0.5473(2) 0.0356(12) Uani 1 1 d . . . . .
H019 H 0.709375 0.663962 0.527970 0.043 Uiso 1 1 calc R U . . .
C22 C 0.58332(12) 0.2206(4) 0.8009(2) 0.0440(14) Uani 1 1 d . . . . .
H22 H 0.581861 0.151613 0.796874 0.053 Uiso 1 1 calc R U . . .
C53 C 0.54148(12) 0.2478(5) 0.6492(2) 0.0454(15) Uani 1 1 d . . . . .
H53 H 0.562209 0.232510 0.665054 0.054 Uiso 1 1 calc R U . . .
C48 C 0.54326(11) 0.2814(4) 0.5819(2) 0.0359(12) Uani 1 1 d . . . . .
C17 C 0.55082(11) 0.5789(4) 0.6221(2) 0.0434(14) Uani 1 1 d . . . . .
H17A H 0.542634 0.644668 0.615476 0.065 Uiso 1 1 calc R U . . .
H17B H 0.553174 0.565748 0.667108 0.065 Uiso 1 1 calc R U . . .
H17C H 0.537236 0.530783 0.602450 0.065 Uiso 1 1 calc R U . . .
C38 C 0.72954(12) 0.1521(4) 0.6433(2) 0.0381(12) Uani 1 1 d . . . . .
H38 H 0.750388 0.149413 0.652339 0.046 Uiso 1 1 calc R U . . .
C43 C 0.69849(12) 0.2836(4) 0.4692(2) 0.0420(14) Uani 1 1 d . . . . .
H43A H 0.705134 0.338616 0.495684 0.063 Uiso 1 1 calc R U . . .
H43B H 0.688748 0.308460 0.430474 0.063 Uiso 1 1 calc R U . . .
H43C H 0.715686 0.243679 0.459039 0.063 Uiso 1 1 calc R U . . .
C12 C 0.65334(13) 0.7063(4) 0.4435(2) 0.0426(14) Uani 1 1 d . . . . .
H12A H 0.670596 0.739262 0.426690 0.064 Uiso 1 1 calc R U . . .
H12B H 0.638800 0.691782 0.409180 0.064 Uiso 1 1 calc R U . . .
H12C H 0.659760 0.645238 0.463886 0.064 Uiso 1 1 calc R U . . .
C29 C 0.71504(12) 0.4191(4) 0.8340(2) 0.0415(13) Uani 1 1 d . . . . .
H29 H 0.732826 0.412503 0.859297 0.050 Uiso 1 1 calc R U . . .
C11 C 0.62706(12) 0.8662(4) 0.4583(2) 0.0366(12) Uani 1 1 d . . . . .
H11A H 0.618903 0.910102 0.489462 0.055 Uiso 1 1 calc R U . . .
H11B H 0.611378 0.848698 0.426988 0.055 Uiso 1 1 calc R U . . .
H11C H 0.643277 0.899223 0.437633 0.055 Uiso 1 1 calc R U . . .
C56 C 0.59629(12) 0.2638(4) 0.4451(2) 0.0406(13) Uani 1 1 d . . . . .
H56 H 0.612669 0.242253 0.475171 0.049 Uiso 1 1 calc R U . . .
C37 C 0.71854(11) 0.1833(4) 0.5847(2) 0.0360(12) Uani 1 1 d . . . . .
H37 H 0.732111 0.200767 0.553780 0.043 Uiso 1 1 calc R U . . .
C15 C 0.58363(13) 0.8272(4) 0.6117(2) 0.0457(14) Uani 1 1 d . . . . .
H15A H 0.564084 0.797442 0.602902 0.068 Uiso 1 1 calc R U . . .
H15B H 0.594970 0.826644 0.573639 0.068 Uiso 1 1 calc R U . . .
H15C H 0.581047 0.894774 0.625674 0.068 Uiso 1 1 calc R U . . .
C01M C 0.75201(13) 0.6224(4) 0.5514(3) 0.0484(15) Uani 1 1 d . . . . .
H01M H 0.761264 0.678084 0.534265 0.058 Uiso 1 1 calc R U . . .
C28 C 0.71310(12) 0.3791(4) 0.7741(2) 0.0419(13) Uani 1 1 d . . . . .
H28 H 0.729798 0.346669 0.758111 0.050 Uiso 1 1 calc R U . . .
C01O C 0.76919(12) 0.5506(4) 0.5803(3) 0.0474(14) Uani 1 1 d . . . . .
H01O H 0.790158 0.558495 0.584410 0.057 Uiso 1 1 calc R U . . .
C24 C 0.57088(13) 0.3684(5) 0.8533(2) 0.0470(15) Uani 1 1 d . . . . .
H24 H 0.560720 0.401365 0.885098 0.056 Uiso 1 1 calc R U . . .
C23 C 0.56838(12) 0.2700(5) 0.8481(2) 0.0454(15) Uani 1 1 d . . . . .
H23 H 0.556606 0.234542 0.876035 0.054 Uiso 1 1 calc R U . . .
C45 C 0.66520(13) 0.1453(4) 0.7900(2) 0.0455(14) Uani 1 1 d . . . . .
H45A H 0.650723 0.124811 0.820335 0.068 Uiso 1 1 calc R U . . .
H45B H 0.664185 0.216320 0.784597 0.068 Uiso 1 1 calc R U . . .
H45C H 0.685255 0.126806 0.805465 0.068 Uiso 1 1 calc R U . . .
C46 C 0.65867(14) -0.0146(4) 0.7340(3) 0.0518(16) Uani 1 1 d . . . . .
H46A H 0.678470 -0.035224 0.749850 0.078 Uiso 1 1 calc R U . . .
H46B H 0.654126 -0.045232 0.693235 0.078 Uiso 1 1 calc R U . . .
H46C H 0.643810 -0.034650 0.763635 0.078 Uiso 1 1 calc R U . . .
C51 C 0.54569(14) 0.3428(4) 0.4576(3) 0.0497(15) Uani 1 1 d . . . . .
H51 H 0.546285 0.364907 0.415548 0.060 Uiso 1 1 calc R U . . .
C49 C 0.51953(13) 0.3322(5) 0.5527(3) 0.0502(16) Uani 1 1 d . . . . .
H49 H 0.502263 0.345797 0.575161 0.060 Uiso 1 1 calc R U . . .
C54 C 0.52963(14) 0.3288(5) 0.6912(3) 0.065(2) Uani 1 1 d . . . . .
H54A H 0.541354 0.388343 0.686149 0.098 Uiso 1 1 calc R U . . .
H54B H 0.531247 0.307688 0.735069 0.098 Uiso 1 1 calc R U . . .
H54C H 0.508738 0.341884 0.679169 0.098 Uiso 1 1 calc R U . . .
C50 C 0.52103(15) 0.3630(5) 0.4910(3) 0.0583(18) Uani 1 1 d . . . . .
H50 H 0.504902 0.398330 0.471751 0.070 Uiso 1 1 calc R U . . .
C55 C 0.52330(17) 0.1535(6) 0.6533(3) 0.078(2) Uani 1 1 d . . . . .
H55A H 0.502831 0.165682 0.637651 0.117 Uiso 1 1 calc R U . . .
H55B H 0.523243 0.131922 0.697045 0.117 Uiso 1 1 calc R U . . .
H55C H 0.532216 0.102690 0.627862 0.117 Uiso 1 1 calc R U . . .
C57 C 0.58910(16) 0.1769(5) 0.4015(3) 0.0657(19) Uani 1 1 d . . . . .
H57A H 0.582637 0.121251 0.426377 0.099 Uiso 1 1 calc R U . . .
H57B H 0.606901 0.158790 0.379433 0.099 Uiso 1 1 calc R U . . .
H57C H 0.573163 0.195190 0.370975 0.099 Uiso 1 1 calc R U . . .
C58 C 0.60832(17) 0.3513(5) 0.4082(3) 0.076(2) Uani 1 1 d . . . . .
H58A H 0.593441 0.371350 0.375850 0.114 Uiso 1 1 calc R U . . .
H58B H 0.626670 0.332088 0.388487 0.114 Uiso 1 1 calc R U . . .
H58C H 0.612477 0.405847 0.436994 0.114 Uiso 1 1 calc R U . . .

loop_
_atom_site_aniso_label
_atom_site_aniso_U_11
_atom_site_aniso_U_22
_atom_site_aniso_U_33
_atom_site_aniso_U_23
_atom_site_aniso_U_13
_atom_site_aniso_U_12
Sn1 0.02925(17) 0.02183(17) 0.02856(16) -0.00300(15) 0.01018(12) -0.00210(15)
Ni1 0.0257(3) 0.0205(3) 0.0231(3) -0.0020(2) 0.0023(2) -0.0024(3)
P1 0.0249(7) 0.0233(7) 0.0232(6) -0.0002(5) 0.0026(5) -0.0015(5)
Si1 0.0223(7) 0.0233(7) 0.0224(6) -0.0003(5) 0.0033(5) -0.0001(5)
N005 0.024(2) 0.018(2) 0.0192(17) -0.0001(15) 0.0054(15) -0.0026(16)
N006 0.024(2) 0.024(2) 0.0221(18) 0.0029(16) 0.0020(16) -0.0059(17)
N1 0.025(2) 0.017(2) 0.0270(19) -0.0058(16) 0.0021(16) 0.0006(16)
C32 0.025(2) 0.026(3) 0.018(2) 0.0039(18) 0.0059(18) -0.001(2)
C26 0.031(3) 0.019(2) 0.023(2) -0.0002(19) 0.0004(19) -0.004(2)
C1 0.026(3) 0.018(2) 0.028(2) -0.0030(19) 0.0059(19) -0.0012(19)
C20 0.026(3) 0.030(3) 0.022(2) 0.003(2) -0.0026(19) -0.001(2)
C2 0.023(2) 0.023(3) 0.027(2) -0.0009(19) 0.0025(19) -0.001(2)
C31 0.036(3) 0.024(3) 0.028(2) 0.0036(19) 0.002(2) -0.003(2)
C6 0.032(3) 0.020(2) 0.019(2) -0.0026(18) 0.0061(19) 0.002(2)
C35 0.025(2) 0.022(2) 0.021(2) -0.0069(18) -0.0006(19) 0.0002(19)
C19 0.029(3) 0.025(3) 0.022(2) -0.0065(19) 0.000(2) 0.003(2)
C7 0.028(3) 0.030(3) 0.025(2) 0.003(2) 0.000(2) -0.005(2)
C47 0.027(3) 0.027(3) 0.029(2) 0.001(2) -0.003(2) -0.004(2)
C21 0.027(3) 0.039(3) 0.033(3) 0.008(2) 0.003(2) 0.001(2)
C16 0.026(3) 0.037(3) 0.027(2) 0.005(2) 0.005(2) -0.001(2)
C33 0.038(3) 0.018(2) 0.035(3) -0.002(2) 0.008(2) -0.002(2)
C10 0.029(3) 0.027(3) 0.026(2) 0.000(2) 0.004(2) -0.003(2)
C36 0.030(3) 0.018(2) 0.031(2) -0.002(2) 0.004(2) 0.002(2)
C5 0.034(3) 0.022(3) 0.026(2) 0.004(2) 0.012(2) -0.001(2)
C40 0.033(3) 0.024(3) 0.028(2) -0.006(2) 0.001(2) 0.000(2)
C39 0.034(3) 0.035(3) 0.032(3) -0.001(2) -0.001(2) 0.003(2)
C3 0.026(3) 0.024(3) 0.034(3) 0.000(2) -0.001(2) -0.002(2)
C13 0.027(3) 0.026(3) 0.038(3) 0.001(2) 0.003(2) 0.002(2)
C34 0.036(3) 0.022(3) 0.033(3) 0.000(2) 0.001(2) -0.008(2)
C00U 0.034(3) 0.031(3) 0.036(3) -0.004(2) 0.015(2) 0.003(2)
C30 0.041(3) 0.038(3) 0.024(2) 0.000(2) -0.004(2) -0.005(2)
C00W 0.041(3) 0.025(3) 0.044(3) 0.003(2) 0.011(2) 0.000(2)
C52 0.042(3) 0.029(3) 0.031(3) 0.006(2) -0.009(2) -0.004(2)
C41 0.029(3) 0.027(3) 0.034(3) 0.000(2) 0.008(2) 0.002(2)
C44 0.037(3) 0.036(3) 0.023(2) -0.001(2) 0.003(2) 0.007(2)
C27 0.030(3) 0.031(3) 0.036(3) -0.003(2) 0.001(2) 0.005(2)
C18 0.042(3) 0.040(3) 0.030(3) 0.002(2) -0.005(2) -0.007(3)
C25 0.043(3) 0.042(3) 0.033(3) -0.003(2) 0.003(2) -0.010(3)
C9 0.040(3) 0.032(3) 0.030(2) 0.003(2) 0.001(2) 0.000(2)
C8 0.034(3) 0.029(3) 0.050(3) -0.001(2) -0.012(2) 0.000(2)
C4 0.027(3) 0.027(3) 0.042(3) 0.000(2) 0.007(2) -0.010(2)
C14 0.048(3) 0.037(3) 0.044(3) -0.006(3) 0.012(3) 0.009(3)
C017 0.032(3) 0.040(3) 0.054(3) 0.001(3) 0.008(3) 0.014(2)
C42 0.042(3) 0.037(3) 0.030(2) -0.005(2) 0.009(2) -0.005(2)
C019 0.033(3) 0.031(3) 0.044(3) 0.002(2) 0.017(2) 0.003(2)
C22 0.041(3) 0.042(3) 0.049(3) 0.020(3) -0.004(3) -0.013(3)
C53 0.030(3) 0.075(4) 0.031(3) -0.005(3) 0.003(2) 0.001(3)
C48 0.028(3) 0.049(3) 0.031(3) -0.009(2) -0.005(2) -0.002(2)
C17 0.029(3) 0.061(4) 0.040(3) -0.001(3) 0.003(2) -0.012(3)
C38 0.030(3) 0.038(3) 0.046(3) -0.001(2) -0.002(2) 0.004(2)
C43 0.052(4) 0.039(3) 0.036(3) 0.002(2) 0.015(3) -0.011(3)
C12 0.060(4) 0.038(3) 0.031(3) -0.001(2) 0.007(3) 0.004(3)
C29 0.033(3) 0.042(3) 0.048(3) 0.006(3) -0.012(3) -0.004(3)
C11 0.047(3) 0.037(3) 0.025(2) 0.001(2) -0.006(2) -0.001(3)
C56 0.044(3) 0.050(4) 0.027(2) 0.008(2) -0.003(2) -0.011(3)
C37 0.037(3) 0.030(3) 0.042(3) 0.000(2) 0.011(2) -0.001(2)
C15 0.060(4) 0.028(3) 0.049(3) 0.001(3) 0.012(3) 0.011(3)
C01M 0.038(3) 0.043(4) 0.066(4) 0.001(3) 0.023(3) 0.005(3)
C28 0.031(3) 0.044(3) 0.050(3) -0.006(3) -0.002(2) 0.009(3)
C01O 0.024(3) 0.051(4) 0.068(4) -0.007(3) 0.015(3) 0.000(3)
C24 0.048(3) 0.067(4) 0.027(3) 0.001(3) 0.012(2) -0.011(3)
C23 0.035(3) 0.065(4) 0.036(3) 0.017(3) 0.003(2) -0.015(3)
C45 0.058(4) 0.054(4) 0.024(3) -0.003(2) -0.003(2) 0.005(3)
C46 0.070(4) 0.032(3) 0.055(3) 0.008(3) 0.023(3) 0.007(3)
C51 0.061(4) 0.043(4) 0.044(3) 0.010(3) -0.016(3) 0.002(3)
C49 0.035(3) 0.065(4) 0.050(3) -0.011(3) -0.007(3) 0.017(3)
C54 0.052(4) 0.101(6) 0.044(3) -0.010(4) 0.013(3) 0.024(4)
C50 0.062(4) 0.050(4) 0.060(4) -0.007(3) -0.028(3) 0.015(3)
C55 0.080(5) 0.096(6) 0.058(4) 0.013(4) 0.018(4) -0.025(5)
C57 0.083(5) 0.065(5) 0.050(4) -0.001(3) 0.013(3) -0.006(4)
C58 0.089(6) 0.078(5) 0.061(4) 0.023(4) 0.020(4) -0.021(4)

loop_
_atom_type_symbol
_atom_type_description
_atom_type_scat_dispersion_real
_atom_type_scat_dispersion_imag
_atom_type_scat_source
C C 0.0033 0.0016 'International Tables Vol C Tables 4.2.6.8 and 6.1.1.4'
H H 0.0000 0.0000 'International Tables Vol C Tables 4.2.6.8 and 6.1.1.4'
N N 0.0061 0.0033 'International Tables Vol C Tables 4.2.6.8 and 6.1.1.4'
Si Si 0.0817 0.0704 'International Tables Vol C Tables 4.2.6.8 and 6.1.1.4'
P P 0.1023 0.0942 'International Tables Vol C Tables 4.2.6.8 and 6.1.1.4'
Ni Ni 0.3393 1.1124 'International Tables Vol C Tables 4.2.6.8 and 6.1.1.4'
Sn Sn -0.6537 1.4246 'International Tables Vol C Tables 4.2.6.8 and 6.1.1.4'

loop_
_geom_angle_atom_site_label_1
_geom_angle_atom_site_label_2
_geom_angle_atom_site_label_3
_geom_angle
_geom_angle_site_symmetry_1
_geom_angle_site_symmetry_3
_geom_angle_publ_flag
N1 Sn1 C00U 101.17(16) . . ?
N1 Sn1 Ni1 111.87(10) . . ?
C00U Sn1 Ni1 131.18(13) . . ?
C32 Ni1 P1 126.56(12) . . ?
C32 Ni1 Sn1 135.65(12) . . ?
P1 Ni1 Sn1 97.12(4) . . ?
C26 P1 C19 104.1(2) . . ?
C26 P1 C20 98.57(19) . . ?
C19 P1 C20 101.9(2) . . ?
C26 P1 Ni1 114.42(15) . . ?
C19 P1 Ni1 118.61(14) . . ?
C20 P1 Ni1 116.45(15) . . ?
N1 Si1 C16 110.75(19) . . ?
N1 Si1 C13 109.2(2) . . ?
C16 Si1 C13 114.7(2) . . ?
N1 Si1 C19 112.9(2) . . ?
C16 Si1 C19 102.7(2) . . ?
C13 Si1 C19 106.5(2) . . ?
C33 N005 C32 111.8(4) . . ?
C33 N005 C35 122.3(4) . . ?
C32 N005 C35 125.7(4) . . ?
C32 N006 C34 111.5(4) . . ?
C32 N006 C47 125.2(4) . . ?
C34 N006 C47 122.0(4) . . ?
C1 N1 Si1 123.5(3) . . ?
C1 N1 Sn1 121.4(3) . . ?
Si1 N1 Sn1 113.34(19) . . ?
N006 C32 N005 102.7(4) . . ?
N006 C32 Ni1 131.7(3) . . ?
N005 C32 Ni1 125.3(3) . . ?
C27 C26 C31 117.9(4) . . ?
C27 C26 P1 119.1(3) . . ?
C31 C26 P1 122.9(4) . . ?
C2 C1 C6 118.9(4) . . ?
C2 C1 N1 121.4(4) . . ?
C6 C1 N1 119.7(4) . . ?
C21 C20 C25 118.3(4) . . ?
C21 C20 P1 117.5(4) . . ?
C25 C20 P1 124.1(4) . . ?
C3 C2 C1 119.0(4) . . ?
C3 C2 C7 119.2(4) . . ?
C1 C2 C7 121.8(4) . . ?
C30 C31 C26 120.2(4) . . ?
C30 C31 H31 119.9 . . ?
C26 C31 H31 119.9 . . ?
C5 C6 C1 119.1(4) . . ?
C5 C6 C10 120.1(4) . . ?
C1 C6 C10 120.8(4) . . ?
C36 C35 C40 122.8(4) . . ?
C36 C35 N005 118.6(4) . . ?
C40 C35 N005 118.5(4) . . ?
P1 C19 Si1 118.1(2) . . ?
P1 C19 H19A 107.8 . . ?
Si1 C19 H19A 107.8 . . ?
P1 C19 H19B 107.8 . . ?
Si1 C19 H19B 107.8 . . ?
H19A C19 H19B 107.1 . . ?
C2 C7 C8 112.4(4) . . ?
C2 C7 C9 110.8(4) . . ?
C8 C7 C9 109.3(4) . . ?
C2 C7 H7 108.1 . . ?
C8 C7 H7 108.1 . . ?
C9 C7 H7 108.1 . . ?
C48 C47 C52 123.4(4) . . ?
C48 C47 N006 119.7(4) . . ?
C52 C47 N006 116.9(4) . . ?
C20 C21 C22 121.7(5) . . ?
C20 C21 H21 119.2 . . ?
C22 C21 H21 119.2 . . ?
C18 C16 C17 109.7(4) . . ?
C18 C16 Si1 117.7(3) . . ?
C17 C16 Si1 112.1(3) . . ?
C18 C16 H16 105.5 . . ?
C17 C16 H16 105.5 . . ?
Si1 C16 H16 105.5 . . ?
C34 C33 N005 106.9(4) . . ?
C34 C33 H33 126.6 . . ?
N005 C33 H33 126.6 . . ?
C6 C10 C12 111.3(4) . . ?
C6 C10 C11 113.3(4) . . ?
C12 C10 C11 109.7(4) . . ?
C6 C10 H10 107.4 . . ?
C12 C10 H10 107.4 . . ?
C11 C10 H10 107.4 . . ?
C35 C36 C37 117.5(4) . . ?
C35 C36 C41 122.1(4) . . ?
C37 C36 C41 120.4(4) . . ?
C6 C5 C4 122.2(4) . . ?
C6 C5 H5 118.9 . . ?
C4 C5 H5 118.9 . . ?
C35 C40 C39 117.1(4) . . ?
C35 C40 C44 123.3(4) . . ?
C39 C40 C44 119.5(4) . . ?
C38 C39 C40 121.4(4) . . ?
C38 C39 H39 119.3 . . ?
C40 C39 H39 119.3 . . ?
C4 C3 C2 122.5(4) . . ?
C4 C3 H3 118.7 . . ?
C2 C3 H3 118.7 . . ?
C15 C13 C14 109.2(4) . . ?
C15 C13 Si1 114.5(3) . . ?
C14 C13 Si1 115.1(3) . . ?
C15 C13 H13 105.7 . . ?
C14 C13 H13 105.7 . . ?
Si1 C13 H13 105.7 . . ?
C33 C34 N006 107.1(4) . . ?
C33 C34 H34 126.5 . . ?
N006 C34 H34 126.5 . . ?
C00W C00U C019 117.6(5) . . ?
C00W C00U Sn1 116.3(4) . . ?
C019 C00U Sn1 126.0(4) . . ?
C29 C30 C31 120.8(4) . . ?
C29 C30 H30 119.6 . . ?
C31 C30 H30 119.6 . . ?
C00U C00W C017 122.2(5) . . ?
C00U C00W H00W 118.9 . . ?
C017 C00W H00W 118.9 . . ?
C51 C52 C47 116.0(5) . . ?
C51 C52 C56 121.2(5) . . ?
C47 C52 C56 122.7(4) . . ?
C43 C41 C42 109.0(4) . . ?
C43 C41 C36 113.9(4) . . ?
C42 C41 C36 110.5(4) . . ?
C43 C41 H41 107.7 . . ?
C42 C41 H41 107.7 . . ?
C36 C41 H41 107.7 . . ?
C46 C44 C45 110.8(4) . . ?
C46 C44 C40 111.6(4) . . ?
C45 C44 C40 111.7(4) . . ?
C46 C44 H44 107.5 . . ?
C45 C44 H44 107.5 . . ?
C40 C44 H44 107.5 . . ?
C28 C27 C26 121.2(4) . . ?
C28 C27 H27 119.4 . . ?
C26 C27 H27 119.4 . . ?
C16 C18 H18A 109.5 . . ?
C16 C18 H18B 109.5 . . ?
H18A C18 H18B 109.5 . . ?
C16 C18 H18C 109.5 . . ?
H18A C18 H18C 109.5 . . ?
H18B C18 H18C 109.5 . . ?
C20 C25 C24 120.2(5) . . ?
C20 C25 H25 119.9 . . ?
C24 C25 H25 119.9 . . ?
C7 C9 H9A 109.5 . . ?
C7 C9 H9B 109.5 . . ?
H9A C9 H9B 109.5 . . ?
C7 C9 H9C 109.5 . . ?
H9A C9 H9C 109.5 . . ?
H9B C9 H9C 109.5 . . ?
C7 C8 H8A 109.5 . . ?
C7 C8 H8B 109.5 . . ?
H8A C8 H8B 109.5 . . ?
C7 C8 H8C 109.5 . . ?
H8A C8 H8C 109.5 . . ?
H8B C8 H8C 109.5 . . ?
C3 C4 C5 118.4(4) . . ?
C3 C4 H4 120.8 . . ?
C5 C4 H4 120.8 . . ?
C13 C14 H14A 109.5 . . ?
C13 C14 H14B 109.5 . . ?
H14A C14 H14B 109.5 . . ?
C13 C14 H14C 109.5 . . ?
H14A C14 H14C 109.5 . . ?
H14B C14 H14C 109.5 . . ?
C01O C017 C00W 119.0(5) . . ?
C01O C017 H017 120.5 . . ?
C00W C017 H017 120.5 . . ?
C41 C42 H42A 109.5 . . ?
C41 C42 H42B 109.5 . . ?
H42A C42 H42B 109.5 . . ?
C41 C42 H42C 109.5 . . ?
H42A C42 H42C 109.5 . . ?
H42B C42 H42C 109.5 . . ?
C01M C019 C00U 120.2(5) . . ?
C01M C019 H019 119.9 . . ?
C00U C019 H019 119.9 . . ?
C21 C22 C23 118.8(5) . . ?
C21 C22 H22 120.6 . . ?
C23 C22 H22 120.6 . . ?
C48 C53 C55 111.2(4) . . ?
C48 C53 C54 111.7(5) . . ?
C55 C53 C54 111.9(5) . . ?
C48 C53 H53 107.2 . . ?
C55 C53 H53 107.2 . . ?
C54 C53 H53 107.2 . . ?
C47 C48 C49 117.7(5) . . ?
C47 C48 C53 122.0(4) . . ?
C49 C48 C53 120.2(5) . . ?
C16 C17 H17A 109.5 . . ?
C16 C17 H17B 109.5 . . ?
H17A C17 H17B 109.5 . . ?
C16 C17 H17C 109.5 . . ?
H17A C17 H17C 109.5 . . ?
H17B C17 H17C 109.5 . . ?
C39 C38 C37 119.7(5) . . ?
C39 C38 H38 120.1 . . ?
C37 C38 H38 120.1 . . ?
C41 C43 H43A 109.5 . . ?
C41 C43 H43B 109.5 . . ?
H43A C43 H43B 109.5 . . ?
C41 C43 H43C 109.5 . . ?
H43A C43 H43C 109.5 . . ?
H43B C43 H43C 109.5 . . ?
C10 C12 H12A 109.5 . . ?
C10 C12 H12B 109.5 . . ?
H12A C12 H12B 109.5 . . ?
C10 C12 H12C 109.5 . . ?
H12A C12 H12C 109.5 . . ?
H12B C12 H12C 109.5 . . ?
C30 C29 C28 119.7(5) . . ?
C30 C29 H29 120.2 . . ?
C28 C29 H29 120.2 . . ?
C10 C11 H11A 109.5 . . ?
C10 C11 H11B 109.5 . . ?
H11A C11 H11B 109.5 . . ?
C10 C11 H11C 109.5 . . ?
H11A C11 H11C 109.5 . . ?
H11B C11 H11C 109.5 . . ?
C52 C56 C57 111.7(5) . . ?
C52 C56 C58 112.9(5) . . ?
C57 C56 C58 111.2(5) . . ?
C52 C56 H56 106.9 . . ?
C57 C56 H56 106.9 . . ?
C58 C56 H56 106.9 . . ?
C38 C37 C36 121.5(5) . . ?
C38 C37 H37 119.3 . . ?
C36 C37 H37 119.3 . . ?
C13 C15 H15A 109.5 . . ?
C13 C15 H15B 109.5 . . ?
H15A C15 H15B 109.5 . . ?
C13 C15 H15C 109.5 . . ?
H15A C15 H15C 109.5 . . ?
H15B C15 H15C 109.5 . . ?
C01O C01M C019 120.3(5) . . ?
C01O C01M H01M 119.8 . . ?
C019 C01M H01M 119.8 . . ?
C29 C28 C27 120.2(5) . . ?
C29 C28 H28 119.9 . . ?
C27 C28 H28 119.9 . . ?
C01M C01O C017 120.6(5) . . ?
C01M C01O H01O 119.7 . . ?
C017 C01O H01O 119.7 . . ?
C23 C24 C25 121.3(5) . . ?
C23 C24 H24 119.4 . . ?
C25 C24 H24 119.4 . . ?
C24 C23 C22 119.7(5) . . ?
C24 C23 H23 120.1 . . ?
C22 C23 H23 120.1 . . ?
C44 C45 H45A 109.5 . . ?
C44 C45 H45B 109.5 . . ?
H45A C45 H45B 109.5 . . ?
C44 C45 H45C 109.5 . . ?
H45A C45 H45C 109.5 . . ?
H45B C45 H45C 109.5 . . ?
C44 C46 H46A 109.5 . . ?
C44 C46 H46B 109.5 . . ?
H46A C46 H46B 109.5 . . ?
C44 C46 H46C 109.5 . . ?
H46A C46 H46C 109.5 . . ?
H46B C46 H46C 109.5 . . ?
C50 C51 C52 122.0(5) . . ?
C50 C51 H51 119.0 . . ?
C52 C51 H51 119.0 . . ?
C50 C49 C48 120.4(5) . . ?
C50 C49 H49 119.8 . . ?
C48 C49 H49 119.8 . . ?
C53 C54 H54A 109.5 . . ?
C53 C54 H54B 109.5 . . ?
H54A C54 H54B 109.5 . . ?
C53 C54 H54C 109.5 . . ?
H54A C54 H54C 109.5 . . ?
H54B C54 H54C 109.5 . . ?
C51 C50 C49 120.4(5) . . ?
C51 C50 H50 119.8 . . ?
C49 C50 H50 119.8 . . ?
C53 C55 H55A 109.5 . . ?
C53 C55 H55B 109.5 . . ?
H55A C55 H55B 109.5 . . ?
C53 C55 H55C 109.5 . . ?
H55A C55 H55C 109.5 . . ?
H55B C55 H55C 109.5 . . ?
C56 C57 H57A 109.5 . . ?
C56 C57 H57B 109.5 . . ?
H57A C57 H57B 109.5 . . ?
C56 C57 H57C 109.5 . . ?
H57A C57 H57C 109.5 . . ?
H57B C57 H57C 109.5 . . ?
C56 C58 H58A 109.5 . . ?
C56 C58 H58B 109.5 . . ?
H58A C58 H58B 109.5 . . ?
C56 C58 H58C 109.5 . . ?
H58A C58 H58C 109.5 . . ?
H58B C58 H58C 109.5 . . ?

loop_
_geom_bond_atom_site_label_1
_geom_bond_atom_site_label_2
_geom_bond_distance
_geom_bond_site_symmetry_2
_geom_bond_publ_flag
Sn1 N1 2.124(4) . ?
Sn1 C00U 2.191(5) . ?
Sn1 Ni1 2.4213(8) . ?
Ni1 C32 1.919(5) . ?
Ni1 P1 2.1382(13) . ?
P1 C26 1.838(5) . ?
P1 C19 1.844(5) . ?
P1 C20 1.872(5) . ?
Si1 N1 1.728(4) . ?
Si1 C16 1.891(5) . ?
Si1 C13 1.901(5) . ?
Si1 C19 1.904(4) . ?
N005 C33 1.381(6) . ?
N005 C32 1.384(6) . ?
N005 C35 1.440(6) . ?
N006 C32 1.379(5) . ?
N006 C34 1.389(6) . ?
N006 C47 1.446(6) . ?
N1 C1 1.436(6) . ?
C26 C27 1.396(7) . ?
C26 C31 1.413(6) . ?
C1 C2 1.421(6) . ?
C1 C6 1.421(6) . ?
C20 C21 1.384(7) . ?
C20 C25 1.394(7) . ?
C2 C3 1.386(6) . ?
C2 C7 1.530(6) . ?
C31 C30 1.398(7) . ?
C31 H31 0.9500 . ?
C6 C5 1.385(6) . ?
C6 C10 1.525(6) . ?
C35 C36 1.401(6) . ?
C35 C40 1.404(6) . ?
C19 H19A 0.9900 . ?
C19 H19B 0.9900 . ?
C7 C8 1.541(7) . ?
C7 C9 1.542(6) . ?
C7 H7 1.0000 . ?
C47 C48 1.392(7) . ?
C47 C52 1.409(6) . ?
C21 C22 1.396(7) . ?
C21 H21 0.9500 . ?
C16 C18 1.532(6) . ?
C16 C17 1.537(7) . ?
C16 H16 1.0000 . ?
C33 C34 1.349(7) . ?
C33 H33 0.9500 . ?
C10 C12 1.527(7) . ?
C10 C11 1.549(7) . ?
C10 H10 1.0000 . ?
C36 C37 1.400(7) . ?
C36 C41 1.537(6) . ?
C5 C4 1.387(6) . ?
C5 H5 0.9500 . ?
C40 C39 1.415(7) . ?
C40 C44 1.535(7) . ?
C39 C38 1.380(7) . ?
C39 H39 0.9500 . ?
C3 C4 1.376(6) . ?
C3 H3 0.9500 . ?
C13 C15 1.529(7) . ?
C13 C14 1.545(7) . ?
C13 H13 1.0000 . ?
C34 H34 0.9500 . ?
C00U C00W 1.388(7) . ?
C00U C019 1.419(7) . ?
C30 C29 1.373(7) . ?
C30 H30 0.9500 . ?
C00W C017 1.392(7) . ?
C00W H00W 0.9500 . ?
C52 C51 1.402(7) . ?
C52 C56 1.519(7) . ?
C41 C43 1.535(7) . ?
C41 C42 1.537(7) . ?
C41 H41 1.0000 . ?
C44 C46 1.510(7) . ?
C44 C45 1.534(6) . ?
C44 H44 1.0000 . ?
C27 C28 1.390(7) . ?
C27 H27 0.9500 . ?
C18 H18A 0.9800 . ?
C18 H18B 0.9800 . ?
C18 H18C 0.9800 . ?
C25 C24 1.396(7) . ?
C25 H25 0.9500 . ?
C9 H9A 0.9800 . ?
C9 H9B 0.9800 . ?
C9 H9C 0.9800 . ?
C8 H8A 0.9800 . ?
C8 H8B 0.9800 . ?
C8 H8C 0.9800 . ?
C4 H4 0.9500 . ?
C14 H14A 0.9800 . ?
C14 H14B 0.9800 . ?
C14 H14C 0.9800 . ?
C017 C01O 1.387(8) . ?
C017 H017 0.9500 . ?
C42 H42A 0.9800 . ?
C42 H42B 0.9800 . ?
C42 H42C 0.9800 . ?
C019 C01M 1.394(7) . ?
C019 H019 0.9500 . ?
C22 C23 1.409(8) . ?
C22 H22 0.9500 . ?
C53 C48 1.514(7) . ?
C53 C55 1.533(9) . ?
C53 C54 1.537(8) . ?
C53 H53 1.0000 . ?
C48 C49 1.398(7) . ?
C17 H17A 0.9800 . ?
C17 H17B 0.9800 . ?
C17 H17C 0.9800 . ?
C38 C37 1.392(7) . ?
C38 H38 0.9500 . ?
C43 H43A 0.9800 . ?
C43 H43B 0.9800 . ?
C43 H43C 0.9800 . ?
C12 H12A 0.9800 . ?
C12 H12B 0.9800 . ?
C12 H12C 0.9800 . ?
C29 C28 1.389(7) . ?
C29 H29 0.9500 . ?
C11 H11A 0.9800 . ?
C11 H11B 0.9800 . ?
C11 H11C 0.9800 . ?
C56 C57 1.535(8) . ?
C56 C58 1.545(8) . ?
C56 H56 1.0000 . ?
C37 H37 0.9500 . ?
C15 H15A 0.9800 . ?
C15 H15B 0.9800 . ?
C15 H15C 0.9800 . ?
C01M C01O 1.379(8) . ?
C01M H01M 0.9500 . ?
C28 H28 0.9500 . ?
C01O H01O 0.9500 . ?
C24 C23 1.356(8) . ?
C24 H24 0.9500 . ?
C23 H23 0.9500 . ?
C45 H45A 0.9800 . ?
C45 H45B 0.9800 . ?
C45 H45C 0.9800 . ?
C46 H46A 0.9800 . ?
C46 H46B 0.9800 . ?
C46 H46C 0.9800 . ?
C51 C50 1.374(9) . ?
C51 H51 0.9500 . ?
C49 C50 1.387(8) . ?
C49 H49 0.9500 . ?
C54 H54A 0.9800 . ?
C54 H54B 0.9800 . ?
C54 H54C 0.9800 . ?
C50 H50 0.9500 . ?
C55 H55A 0.9800 . ?
C55 H55B 0.9800 . ?
C55 H55C 0.9800 . ?
C57 H57A 0.9800 . ?
C57 H57B 0.9800 . ?
C57 H57C 0.9800 . ?
C58 H58A 0.9800 . ?
C58 H58B 0.9800 . ?
C58 H58C 0.9800 . ?
